data_7116791
loop_
_publ_author_name
'Robert M. Edkins'
'Elliott Hayden'
'Jonathan W. Steed'
'Katharina Fucke'

_publ_section_title
;
 Conserved hydrogen bonding in tetrahydrocarbazolone derivatives:
 influence of solution-state assembly on crystal form nucleation
;
_journal_name_full Chem.Commun.
_journal_page_first 5314
_journal_paper_doi 10.1039/C4cc10453F
_journal_volume 51
_journal_year 2015
_chemical_formula_moiety 'C13 H13 N O'
_chemical_formula_sum 'C13 H13 N O'
_chemical_formula_weight 199.25
_space_group_crystal_system monoclinic
_space_group_IT_number 14
_space_group_name_Hall '-P 2yn'
_space_group_name_H-M_alt 'P 1 21/n 1'
_symmetry_Int_Tables_number 14
_symmetry_space_group_name_Hall '-P 2yn'
_symmetry_space_group_name_H-M 'P 1 21/n 1'
_atom_sites_solution_primary iterative
_audit_creation_date 2014-07-31
_audit_creation_method
;
Olex2 1.2-alpha
(compiled 2014.06.27 svn.r2953 for OlexSys, GUI svn.r4855)
;
_audit_update_record
;
2014-12-23 deposited with the CCDC.
2015-02-10 downloaded from the CCDC.
;
_cell_angle_alpha 90
_cell_angle_beta 103.039(3)
_cell_angle_gamma 90
_cell_formula_units_Z 4
_cell_length_a 12.7256(11)
_cell_length_b 5.4479(5)
_cell_length_c 14.7930(14)
_cell_measurement_reflns_used 4876
_cell_measurement_temperature 120
_cell_measurement_theta_max 28.44
_cell_measurement_theta_min 2.40
_cell_volume 999.12(16)
_computing_molecular_graphics 'Olex2 (Dolomanov et al., 2009)'
_computing_publication_material 'Olex2 (Dolomanov et al., 2009)'
_computing_structure_refinement 'olex2.refine (Bourhis et al., 2013)'
_computing_structure_solution 'olex2.solve (Bourhis et al., 2013)'
_diffrn_ambient_temperature 120
_diffrn_detector 'Bruker PHOTON area detector'
_diffrn_detector_area_resol_mean 7.9
_diffrn_detector_type 'CCD area detector'
_diffrn_measured_fraction_theta_full 0.9995
_diffrn_measured_fraction_theta_max 0.9995
_diffrn_measurement_device 'three-circle diffractometer'
_diffrn_measurement_device_type 'Bruker PHOTON area detector'
_diffrn_measurement_method '\w and \f scans'
_diffrn_radiation_monochromator 'mirror optics'
_diffrn_radiation_probe x-ray
_diffrn_radiation_type 'Mo K\a'
_diffrn_radiation_wavelength 0.71073
_diffrn_reflns_av_R_equivalents 0.1017
_diffrn_reflns_av_unetI/netI 0.0845
_diffrn_reflns_limit_h_max 14
_diffrn_reflns_limit_h_min -17
_diffrn_reflns_limit_k_max 7
_diffrn_reflns_limit_k_min -6
_diffrn_reflns_limit_l_max 19
_diffrn_reflns_limit_l_min -20
_diffrn_reflns_number 15697
_diffrn_reflns_theta_full 26.0000
_diffrn_reflns_theta_max 26.00
_diffrn_reflns_theta_min 2.40
_diffrn_source 'microfocus sealed X-ray tube'
_diffrn_standards_number 0
_exptl_absorpt_coefficient_mu 0.084
_exptl_absorpt_correction_T_max 1.0000
_exptl_absorpt_correction_T_min 0.6318
_exptl_absorpt_correction_type numerical
_exptl_absorpt_process_details
;
SADABS-2012/1 (Bruker,2012) was used for absorption correction.
wR2(int) was 0.1522 before and 0.1248 after correction.
The Ratio of minimum to maximum transmission is 0.6318.
The \l/2 correction factor is 0.0015.
;
_exptl_crystal_colour 'clear colourless'
_exptl_crystal_colour_lustre clear
_exptl_crystal_colour_primary colourless
_exptl_crystal_density_diffrn 1.3245
_exptl_crystal_description plate
_exptl_crystal_F_000 424.1847
_exptl_crystal_preparation 'cut from a larger plate'
_exptl_crystal_size_max 0.406
_exptl_crystal_size_mid 0.153
_exptl_crystal_size_min 0.133
_refine_diff_density_max 0.5582
_refine_diff_density_min -0.3439
_refine_diff_density_rms 0.1097
_refine_ls_d_res_high 0.8107
_refine_ls_d_res_low 8.4982
_refine_ls_goodness_of_fit_ref 1.0528
_refine_ls_hydrogen_treatment constr
_refine_ls_matrix_type full
_refine_ls_number_constraints 21
_refine_ls_number_parameters 136
_refine_ls_number_reflns 1967
_refine_ls_number_restraints 0
_refine_ls_restrained_S_all 1.0528
_refine_ls_R_factor_all 0.0831
_refine_ls_R_factor_gt 0.0666
_refine_ls_shift/su_max 0.0000
_refine_ls_shift/su_mean 0.0000
_refine_ls_structure_factor_coef Fsqd
_refine_ls_weighting_details 'w=1/[\s^2^(Fo^2^)+(0.1219P)^2^+0.1575P] where P=(Fo^2^+2Fc^2^)/3'
_refine_ls_weighting_scheme calc
_refine_ls_wR_factor_gt 0.1655
_refine_ls_wR_factor_ref 0.1807
_reflns_Friedel_coverage 0.0
_reflns_limit_h_max 10
_reflns_limit_h_min -15
_reflns_limit_k_max 6
_reflns_limit_k_min 0
_reflns_limit_l_max 18
_reflns_limit_l_min -9
_reflns_number_gt 1568
_reflns_number_total 1967
_reflns_threshold_expression I>=2u(I)
_cod_data_source_file c4cc10453f2.cif
_cod_data_source_block KF012
_cod_depositor_comments
;
The following automatic conversions were performed:

'_diffrn_radiation_probe' value 'X-ray' changed to 'x-ray' according
to the built-in table from CIF Core dictionary named 'cif_core.dic'
version 2.4.1 from 2010-06-29.

Automatic conversion script
Id: cif_fix_values 2827 2014-09-09 07:05:25Z andrius 
;
_cod_database_code 7116791
_olex2_refinement_description
;
1. Fixed Uiso
 At 1.2 times of:
  All C(H) groups, All C(H,H) groups, All N(H) groups
 At 1.5 times of:
  All C(H,H,H) groups
2.a Secondary CH2 refined with riding coordinates:
 C10(H10b,H10a), C9(H9a,H9b), C8(H8b,H8a)
2.b Aromatic/amide H refined with riding coordinates:
 C2(H2), C3(H3), C5(H5), N1(H1)
2.c Idealised Me refined as rotating group:
 C13(H13a,H13b,H13c)
;
_olex2_exptl_crystal_mounting_method
'mounted on a MiTeGen sample hoder with perfluoro polyether oil and placed directly into the pre-cooled cryostream'
_olex2_submission_original_sample_id KF012
_olex2_submission_special_instructions 'No special instructions were received'

loop_
_space_group_symop_id
_space_group_symop_operation_xyz
1 x,y,z
2 -x+1/2,y+1/2,-z+1/2
3 -x,-y,-z
4 x-1/2,-y-1/2,z-1/2

loop_
_atom_site_label
_atom_site_type_symbol
_atom_site_fract_x
_atom_site_fract_y
_atom_site_fract_z
_atom_site_U_iso_or_equiv
_atom_site_adp_type
_atom_site_occupancy
_atom_site_refinement_flags_posn
O1 O 0.09724(12) 0.1519(3) 0.61773(10) 0.0276(4) Uani 1.000000 .
N1 N 0.05827(13) 0.2368(3) 0.41784(11) 0.0218(4) Uani 1.000000 .
C11 C 0.14001(15) 0.3236(4) 0.58590(13) 0.0207(5) Uani 1.000000 .
C5 C 0.14417(16) 0.6940(4) 0.27578(14) 0.0220(5) Uani 1.000000 .
C12 C 0.12365(15) 0.3717(4) 0.48739(14) 0.0201(5) Uani 1.000000 .
C6 C 0.12966(14) 0.5506(4) 0.35138(13) 0.0195(5) Uani 1.000000 .
C7 C 0.16965(14) 0.5643(4) 0.44965(13) 0.0200(5) Uani 1.000000 .
C3 C 0.02485(16) 0.4189(4) 0.17315(14) 0.0234(5) Uani 1.000000 .
C10 C 0.21324(15) 0.5053(4) 0.64707(14) 0.0236(5) Uani 1.000000 .
C4 C 0.09115(16) 0.6307(4) 0.18691(14) 0.0221(5) Uani 1.000000 .
C13 C 0.10269(18) 0.7817(4) 0.10444(15) 0.0280(5) Uani 1.000000 .
C2 C 0.00917(15) 0.2736(4) 0.24474(13) 0.0227(5) Uani 1.000000 .
C1 C 0.06165(15) 0.3429(4) 0.33477(14) 0.0200(5) Uani 1.000000 .
C9 C 0.29902(16) 0.6146(4) 0.60098(14) 0.0238(5) Uani 1.000000 .
C8 C 0.24871(16) 0.7370(4) 0.50780(13) 0.0229(5) Uani 1.000000 .
H2 H -0.03541(15) 0.1319(4) 0.23369(13) 0.0273(6) Uiso 1.000000 R
H3 H -0.01037(16) 0.3755(4) 0.11157(14) 0.0280(6) Uiso 1.000000 R
H5 H 0.19018(16) 0.8334(4) 0.28600(14) 0.0264(6) Uiso 1.000000 R
H1 H 0.02095(13) 0.1056(3) 0.42559(11) 0.0262(5) Uiso 1.000000 R
H10b H 0.16889(15) 0.6401(4) 0.66359(14) 0.0283(6) Uiso 1.000000 R
H10a H 0.24958(15) 0.4222(4) 0.70525(14) 0.0283(6) Uiso 1.000000 R
H13a H 0.1320(11) 0.9434(10) 0.12552(17) 0.0421(8) Uiso 1.000000 GR
H13b H 0.1517(9) 0.6984(13) 0.0720(6) 0.0421(8) Uiso 1.000000 GR
H13c H 0.0319(3) 0.802(2) 0.0622(5) 0.0421(8) Uiso 1.000000 GR
H9a H 0.34179(16) 0.7376(4) 0.64306(14) 0.0285(6) Uiso 1.000000 R
H9b H 0.34866(16) 0.4828(4) 0.59078(14) 0.0285(6) Uiso 1.000000 R
H8b H 0.30595(16) 0.7796(4) 0.47497(13) 0.0275(6) Uiso 1.000000 R
H8a H 0.21154(16) 0.8902(4) 0.51864(13) 0.0275(6) Uiso 1.000000 R

loop_
_atom_site_aniso_label
_atom_site_aniso_U_11
_atom_site_aniso_U_22
_atom_site_aniso_U_33
_atom_site_aniso_U_12
_atom_site_aniso_U_13
_atom_site_aniso_U_23
O1 0.0272(8) 0.0320(9) 0.0243(8) -0.0068(6) 0.0074(6) 0.0023(6)
N1 0.0204(9) 0.0246(10) 0.0202(9) -0.0052(7) 0.0038(7) 0.0007(7)
C11 0.0149(9) 0.0249(11) 0.0234(11) 0.0035(8) 0.0065(8) 0.0009(8)
C5 0.0189(10) 0.0216(10) 0.0264(11) 0.0016(8) 0.0069(8) 0.0019(8)
C12 0.0150(9) 0.0231(11) 0.0222(11) 0.0016(8) 0.0042(8) -0.0010(8)
C6 0.0159(9) 0.0205(10) 0.0229(10) 0.0033(8) 0.0059(8) -0.0011(8)
C7 0.0165(9) 0.0210(11) 0.0229(11) 0.0031(8) 0.0050(8) -0.0001(8)
C3 0.0222(10) 0.0283(12) 0.0192(10) 0.0028(9) 0.0037(8) -0.0035(8)
C10 0.0213(10) 0.0290(12) 0.0196(10) 0.0001(9) 0.0026(8) -0.0008(8)
C4 0.0197(10) 0.0243(11) 0.0233(11) 0.0052(8) 0.0072(8) 0.0014(8)
C13 0.0285(11) 0.0311(12) 0.0259(11) 0.0005(9) 0.0093(9) 0.0024(9)
C2 0.0188(10) 0.0238(11) 0.0252(11) -0.0016(8) 0.0041(9) -0.0018(8)
C1 0.0171(10) 0.0210(11) 0.0231(11) 0.0041(8) 0.0069(8) 0.0014(8)
C9 0.0202(10) 0.0257(11) 0.0241(11) -0.0019(8) 0.0022(8) -0.0027(8)
C8 0.0240(11) 0.0216(11) 0.0227(11) -0.0027(8) 0.0043(9) -0.0010(8)

loop_
_atom_type_symbol
_atom_type_scat_dispersion_real
_atom_type_scat_dispersion_imag
_atom_type_scat_Cromer_Mann_a1
_atom_type_scat_Cromer_Mann_a2
_atom_type_scat_Cromer_Mann_a3
_atom_type_scat_Cromer_Mann_a4
_atom_type_scat_Cromer_Mann_b1
_atom_type_scat_Cromer_Mann_b2
_atom_type_scat_Cromer_Mann_b3
_atom_type_scat_Cromer_Mann_b4
_atom_type_scat_Cromer_Mann_c
_atom_type_scat_source
_atom_type_scat_dispersion_source
H 0.00000 0.00000 0.49300 0.32291 0.14019 0.04081 10.51090 26.12570 3.14236 57.79970 0.0030380000826 'International Tables Volume C Table 6.1.1.4 (pp. 500-502)' 'Henke, Gullikson and Davis, At. Data and Nucl. Data Tables, 1993, 54, 2'
C 0.00347 0.00161 2.31000 1.02000 1.58860 0.86500 20.84390 10.20750 0.56870 51.65120 0.215599998832 'International Tables Volume C Table 6.1.1.4 (pp. 500-502)' 'Henke, Gullikson and Davis, At. Data and Nucl. Data Tables, 1993, 54, 2'
O 0.01158 0.00611 3.04850 2.28680 1.54630 0.86700 13.27710 5.70110 0.32390 32.90890 0.250800013542 'International Tables Volume C Table 6.1.1.4 (pp. 500-502)' 'Henke, Gullikson and Davis, At. Data and Nucl. Data Tables, 1993, 54, 2'
N 0.00653 0.00323 12.21260 3.13220 2.01250 1.16630 0.00570 9.89330 28.99750 0.58260 -11.5290002823 'International Tables Volume C Table 6.1.1.4 (pp. 500-502)' 'Henke, Gullikson and Davis, At. Data and Nucl. Data Tables, 1993, 54, 2'

loop_
_geom_angle_atom_site_label_1
_geom_angle_atom_site_label_2
_geom_angle_atom_site_label_3
_geom_angle
C1 N1 C12 108.01(16)
H1 N1 C12 126.00(11)
H1 N1 C1 126.00(11)
C12 C11 O1 123.22(18)
C10 C11 O1 122.40(18)
C10 C11 C12 114.38(17)
C4 C5 C6 119.59(19)
H5 C5 C6 120.21(12)
H5 C5 C4 120.21(12)
C11 C12 N1 125.40(18)
C7 C12 N1 110.05(17)
C7 C12 C11 124.54(18)
C7 C6 C5 134.19(18)
C1 C6 C5 119.40(18)
C1 C6 C7 106.40(17)
C6 C7 C12 106.59(17)
C8 C7 C12 122.43(17)
C8 C7 C6 130.94(18)
C2 C3 C4 122.99(18)
H3 C3 C4 118.51(11)
H3 C3 C2 118.51(12)
C9 C10 C11 113.14(16)
H10b C10 C11 108.95(10)
H10b C10 C9 108.95(11)
H10a C10 C11 108.95(11)
H10a C10 C9 108.95(10)
H10a C10 H10b 107.8
C3 C4 C5 119.22(18)
C13 C4 C5 121.28(19)
C13 C4 C3 119.50(18)
H13a C13 C4 109.5
H13b C13 C4 109.5
H13b C13 H13a 109.5
H13c C13 C4 109.5
H13c C13 H13a 109.5
H13c C13 H13b 109.5
C1 C2 C3 117.21(19)
H2 C2 C3 121.39(12)
H2 C2 C1 121.39(12)
C6 C1 N1 108.94(17)
C2 C1 N1 129.48(18)
C2 C1 C6 121.57(18)
C8 C9 C10 111.95(16)
H9a C9 C10 109.22(11)
H9a C9 C8 109.22(11)
H9b C9 C10 109.22(11)
H9b C9 C8 109.22(11)
H9b C9 H9a 107.9
C9 C8 C7 109.44(16)
H8b C8 C7 109.79(10)
H8b C8 C9 109.79(11)
H8a C8 C7 109.79(10)
H8a C8 C9 109.79(11)
H8a C8 H8b 108.2

loop_
_geom_bond_atom_site_label_1
_geom_bond_atom_site_label_2
_geom_bond_distance
O1 C11 1.228(2)
N1 C12 1.380(3)
N1 C1 1.367(3)
N1 H1 0.8800
C11 C12 1.449(3)
C11 C10 1.512(3)
C5 C6 1.410(3)
C5 C4 1.379(3)
C5 H5 0.9500
C12 C7 1.379(3)
C6 C7 1.430(3)
C6 C1 1.412(3)
C7 C8 1.499(3)
C3 C4 1.417(3)
C3 C2 1.372(3)
C3 H3 0.9500
C10 C9 1.532(3)
C10 H10b 0.9900
C10 H10a 0.9900
C4 C13 1.506(3)
C13 H13a 0.9800
C13 H13b 0.9800
C13 H13c 0.9800
C2 C1 1.400(3)
C2 H2 0.9500
C9 C8 1.535(3)
C9 H9a 0.9900
C9 H9b 0.9900
C8 H8b 0.9900
C8 H8a 0.9900
